data_2230430
loop_
_publ_author_name
'Brahma, Sanjaya'
'Srinidhi, M.'
'Shivashankar, S. A.'
'Narasimhamurthy, T.'
'Rathore, R. S.'

_publ_section_title
;
 Bis(acetylacetonato-\k^2^<i>O</i>,<i>O</i>')(pyridine-\k<i>N</i>)zinc(II)
;
_journal_coeditor_code NG5159
_journal_issue 6
_journal_name_full 'Acta Crystallographica Section E'
_journal_page_first m819
_journal_paper_doi 10.1107/S1600536811019854
_journal_volume 67
_journal_year 2011
_chemical_formula_iupac '[Zn (C5 H7 O2)2 (C5 H5 N)]'
_chemical_formula_moiety 'C15 H19 N O4 Zn'
_chemical_formula_sum 'C15 H19 N O4 Zn'
_chemical_formula_weight 342.68
_chemical_name_systematic
;
Bis(acetylacetonato-\k^2^<i>O</i>,<i>O</i>')(pyridine-\k<i>N</i>)zinc(II)
;
_space_group_IT_number 14
_symmetry_cell_setting monoclinic
_symmetry_space_group_name_Hall '-P 2ybc'
_symmetry_space_group_name_H-M 'P 1 21/c 1'
_atom_sites_solution_hydrogens geom
_atom_sites_solution_primary direct
_atom_sites_solution_secondary difmap
_audit_creation_method SHELXL-97
_cell_angle_alpha 90.00
_cell_angle_beta 117.984(3)
_cell_angle_gamma 90.00
_cell_formula_units_Z 4
_cell_length_a 7.846(5)
_cell_length_b 27.047(4)
_cell_length_c 8.199(5)
_cell_measurement_reflns_used 2570
_cell_measurement_temperature 295(2)
_cell_measurement_theta_max 26
_cell_measurement_theta_min 1.5
_cell_volume 1536.5(14)
_computing_cell_refinement 'SAINT-Plus (Bruker, 2004)'
_computing_data_collection 'APEX2 (Bruker, 2004)'
_computing_data_reduction 'SAINT-Plus (Bruker, 2004)'
_computing_molecular_graphics 'ORTEP-3 (Farrugia, 1997) and PLATON (Spek, 2009)'
_computing_publication_material 'SHELXL97 (Sheldrick, 2008) and PLATON (Spek, 2009)'
_computing_structure_refinement 'SHELXL97 (Sheldrick, 2008)'
_computing_structure_solution 'SHELXS97 (Sheldrick, 2008)'
_diffrn_ambient_temperature 295(2)
_diffrn_measured_fraction_theta_full 0.976
_diffrn_measured_fraction_theta_max 0.976
_diffrn_measurement_device_type 'Bruker APEXII CCD area-detector'
_diffrn_measurement_method '\f and \w'
_diffrn_radiation_monochromator graphite
_diffrn_radiation_source 'fine-focus sealed tube'
_diffrn_radiation_type MoK\a
_diffrn_radiation_wavelength 0.71073
_diffrn_reflns_av_R_equivalents 0.0737
_diffrn_reflns_av_sigmaI/netI 0.0702
_diffrn_reflns_limit_h_max 9
_diffrn_reflns_limit_h_min -9
_diffrn_reflns_limit_k_max 33
_diffrn_reflns_limit_k_min -33
_diffrn_reflns_limit_l_max 10
_diffrn_reflns_limit_l_min -10
_diffrn_reflns_number 10840
_diffrn_reflns_theta_full 25.00
_diffrn_reflns_theta_max 25.99
_diffrn_reflns_theta_min 1.51
_exptl_absorpt_coefficient_mu 1.613
_exptl_absorpt_correction_T_max .83
_exptl_absorpt_correction_T_min .64
_exptl_absorpt_correction_type multi-scan
_exptl_absorpt_process_details '(SADABS; Bruker, 2004)'
_exptl_crystal_colour colorless
_exptl_crystal_density_diffrn 1.481
_exptl_crystal_density_method 'not measured'
_exptl_crystal_description needle
_exptl_crystal_F_000 712
_exptl_crystal_size_max .32
_exptl_crystal_size_mid .23
_exptl_crystal_size_min .12
_refine_diff_density_max 0.359
_refine_diff_density_min -0.744
_refine_ls_extinction_method none
_refine_ls_goodness_of_fit_ref 0.988
_refine_ls_hydrogen_treatment constr
_refine_ls_matrix_type full
_refine_ls_number_parameters 194
_refine_ls_number_reflns 2939
_refine_ls_number_restraints 0
_refine_ls_restrained_S_all 0.988
_refine_ls_R_factor_all 0.0460
_refine_ls_R_factor_gt 0.0400
_refine_ls_shift/su_max 0.001
_refine_ls_shift/su_mean 0.000
_refine_ls_structure_factor_coef Fsqd
_refine_ls_weighting_details 'calc w=1/[\s^2^(Fo^2^)+(0.0548P)^2^+0.0000P] where P=(Fo^2^+2Fc^2^)/3'
_refine_ls_weighting_scheme calc
_refine_ls_wR_factor_gt 0.1009
_refine_ls_wR_factor_ref 0.1059
_reflns_number_gt 2568
_reflns_number_total 2939
_reflns_threshold_expression I>2\s(I)
_cod_data_source_file ng5159.cif
_cod_data_source_block I
_cod_original_sg_symbol_H-M 'P 21/c'
_cod_database_code 2230430
_cod_database_fobs_code 2230430

loop_
_symmetry_equiv_pos_as_xyz
'x, y, z'
'-x , 1/2 + y , 1/2-z'
'-x , -y , -z'
' x , 1/2-y , 1/2 + z'

loop_
_atom_site_type_symbol
_atom_site_label
_atom_site_fract_x
_atom_site_fract_y
_atom_site_fract_z
_atom_site_U_iso_or_equiv
_atom_site_adp_type
_atom_site_calc_flag
_atom_site_refinement_flags
_atom_site_occupancy
_atom_site_symmetry_multiplicity
_atom_site_disorder_assembly
_atom_site_disorder_group
C C1 1.0371(4) 0.17049(11) -0.0161(4) 0.0224(7) Uani d . 1 1 . .
C C2 0.9678(5) 0.12881(11) -0.1366(5) 0.0244(7) Uani d . 1 1 . .
H H2 0.9648 0.1306 -0.2512 0.029 Uiso calc R 1 1 . .
C C3 0.9046(4) 0.08575(11) -0.0895(4) 0.0212(7) Uani d . 1 1 . .
C C4 1.1147(5) 0.21268(12) -0.0821(5) 0.0320(8) Uani d . 1 1 . .
H H4A 1.0578 0.2431 -0.0715 0.048 Uiso calc R 1 1 . .
H H4B 1.0835 0.2074 -0.2088 0.048 Uiso calc R 1 1 . .
H H4C 1.2524 0.2144 -0.0079 0.048 Uiso calc R 1 1 . .
C C5 0.8558(5) 0.04217(12) -0.2241(4) 0.0309(8) Uani d . 1 1 . .
H H5A 0.9542 0.0173 -0.1707 0.046 Uiso calc R 1 1 . .
H H5B 0.8492 0.0536 -0.3379 0.046 Uiso calc R 1 1 . .
H H5C 0.7336 0.0284 -0.2480 0.046 Uiso calc R 1 1 . .
C C6 0.5739(4) 0.11064(12) 0.2966(4) 0.0208(6) Uani d . 1 1 . .
C C7 0.5487(4) 0.16068(11) 0.3209(4) 0.0236(7) Uani d . 1 1 . .
H H7 0.4373 0.1695 0.3271 0.028 Uiso calc R 1 1 . .
C C8 0.6730(4) 0.19786(11) 0.3364(4) 0.0221(7) Uani d . 1 1 . .
C C9 0.4272(4) 0.07458(12) 0.2835(5) 0.0298(8) Uani d . 1 1 . .
H H9A 0.3979 0.0526 0.1817 0.045 Uiso calc R 1 1 . .
H H9B 0.3123 0.0918 0.2643 0.045 Uiso calc R 1 1 . .
H H9C 0.4760 0.0558 0.3959 0.045 Uiso calc R 1 1 . .
C C10 0.6314(5) 0.25065(12) 0.3684(5) 0.0335(8) Uani d . 1 1 . .
H H10A 0.7281 0.2615 0.4875 0.050 Uiso calc R 1 1 . .
H H10B 0.5067 0.2523 0.3633 0.050 Uiso calc R 1 1 . .
H H10C 0.6329 0.2716 0.2745 0.050 Uiso calc R 1 1 . .
C C11 1.2801(4) 0.13543(11) 0.6180(4) 0.0221(7) Uani d . 1 1 . .
H H11 1.2780 0.1688 0.5894 0.026 Uiso calc R 1 1 . .
C C12 1.4307(4) 0.11783(13) 0.7803(4) 0.0285(7) Uani d . 1 1 . .
H H12 1.5266 0.1393 0.8595 0.034 Uiso calc R 1 1 . .
C C13 1.4377(4) 0.06812(12) 0.8242(4) 0.0261(7) Uani d . 1 1 . .
H H13 1.5385 0.0557 0.9322 0.031 Uiso calc R 1 1 . .
C C14 1.2931(4) 0.03751(11) 0.7054(4) 0.0238(7) Uani d . 1 1 . .
H H14 1.2927 0.0040 0.7307 0.029 Uiso calc R 1 1 . .
C C15 1.1475(4) 0.05834(11) 0.5460(4) 0.0198(6) Uani d . 1 1 . .
H H15 1.0499 0.0376 0.4647 0.024 Uiso calc R 1 1 . .
N N1 1.1384(3) 0.10638(9) 0.5017(3) 0.0176(5) Uani d . 1 1 . .
O O1 1.0419(3) 0.17533(8) 0.1475(3) 0.0242(5) Uani d . 1 1 . .
O O2 0.8871(3) 0.07874(8) 0.0621(3) 0.0217(5) Uani d . 1 1 . .
O O3 0.7104(3) 0.09184(7) 0.2837(3) 0.0210(5) Uani d . 1 1 . .
O O4 0.8203(3) 0.19193(8) 0.3239(3) 0.0263(5) Uani d . 1 1 . .
Zn Zn1 0.91346(4) 0.130795(11) 0.25584(4) 0.01638(14) Uani d . 1 1 . .

loop_
_atom_site_aniso_label
_atom_site_aniso_U_11
_atom_site_aniso_U_22
_atom_site_aniso_U_33
_atom_site_aniso_U_12
_atom_site_aniso_U_13
_atom_site_aniso_U_23
C1 0.0176(14) 0.0202(16) 0.0358(17) 0.0069(12) 0.0179(14) 0.0082(13)
C2 0.0246(17) 0.0297(19) 0.0240(16) 0.0000(12) 0.0156(14) 0.0032(13)
C3 0.0099(13) 0.0284(18) 0.0237(15) -0.0003(12) 0.0066(12) -0.0032(13)
C4 0.0346(18) 0.0235(18) 0.049(2) 0.0021(14) 0.0294(17) 0.0071(15)
C5 0.0325(18) 0.0310(19) 0.0335(18) -0.0077(14) 0.0189(15) -0.0101(15)
C6 0.0128(14) 0.0285(18) 0.0217(15) 0.0005(12) 0.0086(12) 0.0032(13)
C7 0.0154(14) 0.0273(17) 0.0314(16) 0.0022(12) 0.0138(13) -0.0016(13)
C8 0.0194(15) 0.0228(17) 0.0247(15) 0.0033(12) 0.0109(13) -0.0002(13)
C9 0.0214(16) 0.0290(19) 0.045(2) -0.0026(13) 0.0206(15) 0.0002(15)
C10 0.0317(18) 0.0261(19) 0.050(2) 0.0026(14) 0.0256(17) -0.0053(16)
C11 0.0168(15) 0.0191(16) 0.0288(17) -0.0032(11) 0.0095(14) -0.0016(12)
C12 0.0177(16) 0.0283(18) 0.0298(17) -0.0054(13) 0.0030(14) -0.0026(14)
C13 0.0151(14) 0.0343(19) 0.0226(15) 0.0043(12) 0.0035(13) 0.0038(14)
C14 0.0223(15) 0.0200(16) 0.0297(16) 0.0029(12) 0.0128(13) 0.0049(13)
C15 0.0152(14) 0.0197(15) 0.0235(15) -0.0041(11) 0.0082(12) -0.0016(12)
N1 0.0119(11) 0.0196(13) 0.0204(12) -0.0004(9) 0.0069(10) -0.0020(10)
O1 0.0262(11) 0.0171(11) 0.0339(12) -0.0033(8) 0.0177(10) 0.0000(9)
O2 0.0180(10) 0.0248(12) 0.0246(11) -0.0059(8) 0.0119(9) -0.0050(9)
O3 0.0141(10) 0.0197(11) 0.0314(11) -0.0002(8) 0.0126(9) -0.0009(9)
O4 0.0217(11) 0.0194(12) 0.0430(13) -0.0010(9) 0.0193(10) -0.0040(10)
Zn1 0.0114(2) 0.0171(2) 0.0196(2) 0.00060(11) 0.00634(16) 0.00057(13)

loop_
_atom_type_symbol
_atom_type_description
_atom_type_scat_dispersion_real
_atom_type_scat_dispersion_imag
_atom_type_scat_source
C C 0.0033 0.0016 'International Tables Vol C Tables 4.2.6.8 and 6.1.1.4'
H H 0.0000 0.0000 'International Tables Vol C Tables 4.2.6.8 and 6.1.1.4'
N N 0.0061 0.0033 'International Tables Vol C Tables 4.2.6.8 and 6.1.1.4'
O O 0.0106 0.0060 'International Tables Vol C Tables 4.2.6.8 and 6.1.1.4'
Zn Zn 0.2839 1.4301 'International Tables Vol C Tables 4.2.6.8 and 6.1.1.4'

loop_
_geom_angle_atom_site_label_1
_geom_angle_atom_site_label_2
_geom_angle_atom_site_label_3
_geom_angle_site_symmetry_1
_geom_angle_site_symmetry_3
_geom_angle
_geom_angle_publ_flag
O1 C1 C2 . . 126.6(3) ?
O1 C1 C4 . . 117.5(3) ?
C2 C1 C4 . . 115.9(3) ?
C3 C2 C1 . . 122.6(3) ?
C3 C2 H2 . . 118.7 ?
C1 C2 H2 . . 118.7 ?
O2 C3 C2 . . 126.0(3) ?
O2 C3 C5 . . 117.6(3) ?
C2 C3 C5 . . 116.4(3) ?
C1 C4 H4A . . 109.5 ?
C1 C4 H4B . . 109.5 ?
H4A C4 H4B . . 109.5 ?
C1 C4 H4C . . 109.5 ?
H4A C4 H4C . . 109.5 ?
H4B C4 H4C . . 109.5 ?
C3 C5 H5A . . 109.5 ?
C3 C5 H5B . . 109.5 ?
H5A C5 H5B . . 109.5 ?
C3 C5 H5C . . 109.5 ?
H5A C5 H5C . . 109.5 ?
H5B C5 H5C . . 109.5 ?
O3 C6 C7 . . 126.8(3) ?
O3 C6 C9 . . 113.6(3) ?
C7 C6 C9 . . 119.6(3) ?
C8 C7 C6 . . 125.8(3) ?
C8 C7 H7 . . 117.1 ?
C6 C7 H7 . . 117.1 ?
O4 C8 C7 . . 124.1(3) ?
O4 C8 C10 . . 115.4(3) ?
C7 C8 C10 . . 120.5(3) ?
C6 C9 H9A . . 109.5 ?
C6 C9 H9B . . 109.5 ?
H9A C9 H9B . . 109.5 ?
C6 C9 H9C . . 109.5 ?
H9A C9 H9C . . 109.5 ?
H9B C9 H9C . . 109.5 ?
C8 C10 H10A . . 109.5 ?
C8 C10 H10B . . 109.5 ?
H10A C10 H10B . . 109.5 ?
C8 C10 H10C . . 109.5 ?
H10A C10 H10C . . 109.5 ?
H10B C10 H10C . . 109.5 ?
N1 C11 C12 . . 122.4(3) ?
N1 C11 H11 . . 118.8 ?
C12 C11 H11 . . 118.8 ?
C11 C12 C13 . . 119.7(3) ?
C11 C12 H12 . . 120.2 ?
C13 C12 H12 . . 120.2 ?
C14 C13 C12 . . 118.8(3) ?
C14 C13 H13 . . 120.6 ?
C12 C13 H13 . . 120.6 ?
C13 C14 C15 . . 117.7(3) ?
C13 C14 H14 . . 121.2 ?
C15 C14 H14 . . 121.2 ?
N1 C15 C14 . . 124.3(3) ?
N1 C15 H15 . . 117.9 ?
C14 C15 H15 . . 117.9 ?
C11 N1 C15 . . 117.2(3) ?
C11 N1 Zn1 . . 123.7(2) ?
C15 N1 Zn1 . . 119.05(19) ?
C1 O1 Zn1 . . 126.83(19) ?
C3 O2 Zn1 . . 127.44(19) ?
C6 O3 Zn1 . . 124.0(2) ?
C8 O4 Zn1 . . 128.4(2) ?
O4 Zn1 O3 . . 89.35(9) ?
O4 Zn1 O1 . . 87.28(9) ?
O3 Zn1 O1 . . 161.13(8) ?
O4 Zn1 O2 . . 150.12(8) ?
O3 Zn1 O2 . . 86.05(8) ?
O1 Zn1 O2 . . 87.66(9) ?
O4 Zn1 N1 . . 104.45(10) ?
O3 Zn1 N1 . . 94.65(10) ?
O1 Zn1 N1 . . 104.18(10) ?
O2 Zn1 N1 . . 105.34(9) ?

loop_
_geom_bond_atom_site_label_1
_geom_bond_atom_site_label_2
_geom_bond_site_symmetry_2
_geom_bond_distance
_geom_bond_publ_flag
C1 O1 . 1.331(4) ?
C1 C2 . 1.428(4) ?
C1 C4 . 1.508(4) ?
C2 C3 . 1.390(4) ?
C2 H2 . 0.9300 ?
C3 O2 . 1.327(3) ?
C3 C5 . 1.535(4) ?
C4 H4A . 0.9600 ?
C4 H4B . 0.9600 ?
C4 H4C . 0.9600 ?
C5 H5A . 0.9600 ?
C5 H5B . 0.9600 ?
C5 H5C . 0.9600 ?
C6 O3 . 1.234(3) ?
C6 C7 . 1.396(4) ?
C6 C9 . 1.473(4) ?
C7 C8 . 1.365(4) ?
C7 H7 . 0.9300 ?
C8 O4 . 1.218(4) ?
C8 C10 . 1.515(4) ?
C9 H9A . 0.9600 ?
C9 H9B . 0.9600 ?
C9 H9C . 0.9600 ?
C10 H10A . 0.9600 ?
C10 H10B . 0.9600 ?
C10 H10C . 0.9600 ?
C11 N1 . 1.329(4) ?
C11 C12 . 1.385(4) ?
C11 H11 . 0.9300 ?
C12 C13 . 1.386(5) ?
C12 H12 . 0.9300 ?
C13 C14 . 1.373(4) ?
C13 H13 . 0.9300 ?
C14 C15 . 1.389(4) ?
C14 H14 . 0.9300 ?
C15 N1 . 1.342(4) ?
C15 H15 . 0.9300 ?
N1 Zn1 . 2.068(2) ?
O1 Zn1 . 2.024(2) ?
O2 Zn1 . 2.059(2) ?
O3 Zn1 . 2.011(2) ?
O4 Zn1 . 1.991(2) ?

loop_
_geom_hbond_atom_site_label_D
_geom_hbond_atom_site_label_H
_geom_hbond_atom_site_label_A
_geom_hbond_site_symmetry_A
_geom_hbond_distance_DH
_geom_hbond_distance_HA
_geom_hbond_distance_DA
_geom_hbond_angle_DHA
_geom_hbond_publ_flag
C13 H13 O2 1_656 0.93 2.50 3.141(5) 126 y
C14 H14 O3 3_756 0.93 2.59 3.500(5) 165 y
C4 H4A O4 4_554 0.96 2.41 3.304(5) 155 y

loop_
_geom_torsion_atom_site_label_1
_geom_torsion_atom_site_label_2
_geom_torsion_atom_site_label_3
_geom_torsion_atom_site_label_4
_geom_torsion_site_symmetry_1
_geom_torsion_site_symmetry_2
_geom_torsion_site_symmetry_3
_geom_torsion_site_symmetry_4
_geom_torsion
_geom_torsion_publ_flag
O1 C1 C2 C3 . . . . -3.7(5) ?
C4 C1 C2 C3 . . . . 175.4(3) ?
C1 C2 C3 O2 . . . . 5.0(5) ?
C1 C2 C3 C5 . . . . -173.4(3) ?
O3 C6 C7 C8 . . . . -0.6(5) ?
C9 C6 C7 C8 . . . . 179.5(3) ?
C6 C7 C8 O4 . . . . 2.9(5) ?
C6 C7 C8 C10 . . . . -178.1(3) ?
N1 C11 C12 C13 . . . . 0.9(5) ?
C11 C12 C13 C14 . . . . -0.5(5) ?
C12 C13 C14 C15 . . . . 0.4(4) ?
C13 C14 C15 N1 . . . . -0.5(5) ?
C12 C11 N1 C15 . . . . -0.9(4) ?
C12 C11 N1 Zn1 . . . . -178.9(2) ?
C14 C15 N1 C11 . . . . 0.8(4) ?
C14 C15 N1 Zn1 . . . . 178.8(2) ?
C2 C1 O1 Zn1 . . . . -11.0(4) ?
C4 C1 O1 Zn1 . . . . 169.9(2) ?
C2 C3 O2 Zn1 . . . . 8.4(4) ?
C5 C3 O2 Zn1 . . . . -173.22(19) ?
C7 C6 O3 Zn1 . . . . -9.9(4) ?
C9 C6 O3 Zn1 . . . . 170.01(19) ?
C7 C8 O4 Zn1 . . . . 6.3(5) ?
C10 C8 O4 Zn1 . . . . -172.8(2) ?
C8 O4 Zn1 O3 . . . . -11.8(3) ?
C8 O4 Zn1 O1 . . . . 149.6(3) ?
C8 O4 Zn1 O2 . . . . 69.1(3) ?
C8 O4 Zn1 N1 . . . . -106.4(3) ?
C6 O3 Zn1 O4 . . . . 13.0(2) ?
C6 O3 Zn1 O1 . . . . -66.6(4) ?
C6 O3 Zn1 O2 . . . . -137.4(2) ?
C6 O3 Zn1 N1 . . . . 117.5(2) ?
C1 O1 Zn1 O4 . . . . -133.7(2) ?
C1 O1 Zn1 O3 . . . . -53.7(4) ?
C1 O1 Zn1 O2 . . . . 16.8(2) ?
C1 O1 Zn1 N1 . . . . 122.1(2) ?
C3 O2 Zn1 O4 . . . . 64.5(3) ?
C3 O2 Zn1 O3 . . . . 146.3(2) ?
C3 O2 Zn1 O1 . . . . -15.9(2) ?
C3 O2 Zn1 N1 . . . . -119.9(2) ?
C11 N1 Zn1 O4 . . . . -48.2(2) ?
C15 N1 Zn1 O4 . . . . 133.9(2) ?
C11 N1 Zn1 O3 . . . . -138.7(2) ?
C15 N1 Zn1 O3 . . . . 43.4(2) ?
C11 N1 Zn1 O1 . . . . 42.6(2) ?
C15 N1 Zn1 O1 . . . . -135.3(2) ?
C11 N1 Zn1 O2 . . . . 134.1(2) ?
C15 N1 Zn1 O2 . . . . -43.8(2) ?
